data_7239169
loop_
_publ_author_name
'Chong, Qinglei'
'Xin, Xiaoyi'
'Wang, Chunxiang'
'Wu, Fan'
'Wan, Boshun'

_publ_section_title
;
 Synthesis of functionalized 2-pyridones via Michael addition and
 cyclization reaction of amines, alkynes and dialkyl acetylene
 dicarboxylates
;
_journal_issue 44
_journal_name_full 'RSC Advances'
_journal_page_first 21222
_journal_paper_doi 10.1039/c3ra43189d
_journal_volume 3
_journal_year 2013
_chemical_formula_sum 'C17 H17 N O5'
_chemical_formula_weight 315.32
_space_group_IT_number 2
_space_group_name_Hall '-P 1'
_space_group_name_H-M_alt 'P -1'
_symmetry_cell_setting triclinic
_symmetry_space_group_name_H-M 'P -1'
_atom_sites_solution_hydrogens geom
_atom_sites_solution_primary direct
_atom_sites_solution_secondary difmap
_audit_creation_method SHELXL-97
_cell_angle_alpha 71.748(10)
_cell_angle_beta 82.952(9)
_cell_angle_gamma 75.932(10)
_cell_formula_units_Z 1
_cell_length_a 7.9151(13)
_cell_length_b 10.1402(17)
_cell_length_c 10.6377(17)
_cell_measurement_reflns_used 2636
_cell_measurement_temperature 273(2)
_cell_measurement_theta_max 31.39
_cell_measurement_theta_min 3.42
_cell_volume 785.5(2)
_computing_cell_refinement 'Bruker SMART'
_computing_data_collection 'Bruker SMART'
_computing_data_reduction 'Bruker SAINT'
_computing_molecular_graphics 'Bruker SHELXTL'
_computing_publication_material 'Bruker SHELXTL'
_computing_structure_refinement 'Bruker SHELXTL'
_computing_structure_solution 'Bruker SHELXTL'
_diffrn_ambient_temperature 293(2)
_diffrn_measured_fraction_theta_full 0.975
_diffrn_measured_fraction_theta_max 0.975
_diffrn_measurement_device_type 'CCD area detector'
_diffrn_measurement_method 'phi and omega scans'
_diffrn_radiation_monochromator graphite
_diffrn_radiation_source 'fine-focus sealed tube'
_diffrn_radiation_type MoK\a
_diffrn_radiation_wavelength 0.71073
_diffrn_reflns_av_R_equivalents 0.0258
_diffrn_reflns_av_sigmaI/netI 0.0322
_diffrn_reflns_limit_h_max 9
_diffrn_reflns_limit_h_min -9
_diffrn_reflns_limit_k_max 12
_diffrn_reflns_limit_k_min -12
_diffrn_reflns_limit_l_max 12
_diffrn_reflns_limit_l_min -12
_diffrn_reflns_number 6378
_diffrn_reflns_theta_full 25.00
_diffrn_reflns_theta_max 25.00
_diffrn_reflns_theta_min 2.49
_exptl_absorpt_coefficient_mu 0.049
_exptl_crystal_colour colorless
_exptl_crystal_density_diffrn 0.667
_exptl_crystal_density_method 'not measured'
_exptl_crystal_description block
_exptl_crystal_F_000 166
_exptl_crystal_size_max 0.23
_exptl_crystal_size_mid 0.15
_exptl_crystal_size_min 0.09
_refine_diff_density_max 0.609
_refine_diff_density_min -0.403
_refine_diff_density_rms 0.054
_refine_ls_extinction_method none
_refine_ls_goodness_of_fit_ref 1.098
_refine_ls_hydrogen_treatment mixed
_refine_ls_matrix_type full
_refine_ls_number_parameters 208
_refine_ls_number_reflns 2701
_refine_ls_number_restraints 0
_refine_ls_restrained_S_all 1.098
_refine_ls_R_factor_all 0.0646
_refine_ls_R_factor_gt 0.0541
_refine_ls_shift/su_max 0.000
_refine_ls_shift/su_mean 0.000
_refine_ls_structure_factor_coef Fsqd
_refine_ls_weighting_details 'calc w=1/[\s^2^(Fo^2^)+(0.0954P)^2^+0.1510P] where P=(Fo^2^+2Fc^2^)/3'
_refine_ls_weighting_scheme calc
_refine_ls_wR_factor_gt 0.1551
_refine_ls_wR_factor_ref 0.1648
_reflns_number_gt 2179
_reflns_number_total 2701
_reflns_threshold_expression >2sigma(I)
_cod_data_source_file c3ra43189d.txt
_cod_data_source_block 2
_cod_depositor_comments
;
The following automatic conversions were performed:

data item '_symmetry_cell_setting' value 'Triclinic' was changed to
'triclinic' in accordance with the
/home/saulius/struct/COD-crude-data/automatic-downloads/DataCite-retrospective/RSC/depositions/lib/dictionaries/cif_core.dic
dictionary named 'cif_core.dic' version 2.4.2 last updated on
2011-04-26.

Automatic conversion script
Id: cif_fix_values 6909 2019-04-08 15:41:33Z antanas 
;
_cod_original_sg_symbol_H-M 'P-1   '
_cod_database_code 7239169

loop_
_symmetry_equiv_pos_as_xyz
'x, y, z'
'-x, -y, -z'

loop_
_atom_site_label
_atom_site_type_symbol
_atom_site_fract_x
_atom_site_fract_y
_atom_site_fract_z
_atom_site_U_iso_or_equiv
_atom_site_adp_type
_atom_site_occupancy
_atom_site_symmetry_multiplicity
_atom_site_calc_flag
_atom_site_refinement_flags
N1 N 0.2734(2) 0.39006(16) 0.34948(14) 0.0390(4) Uani 1 1 d .
C2 C 0.2529(2) 0.36392(18) 0.48274(17) 0.0372(4) Uani 1 1 d .
H2A H 0.3381 0.3775 0.5274 0.045 Uiso 1 1 calc R
C3 C 0.1125(2) 0.31861(18) 0.55302(17) 0.0372(4) Uani 1 1 d .
C4 C 0.0010(3) 0.3265(2) 0.34953(19) 0.0458(5) Uani 1 1 d .
H4A H -0.0854 0.3141 0.3051 0.055 Uiso 1 1 calc R
C5 C 0.4277(3) 0.4372(2) 0.27760(19) 0.0438(5) Uani 1 1 d .
H5A H 0.4841 0.4710 0.3337 0.053 Uiso 1 1 calc R
H5B H 0.3919 0.5163 0.1997 0.053 Uiso 1 1 calc R
C6 C -0.0184(2) 0.29951(19) 0.48277(19) 0.0403(5) Uani 1 1 d .
O1 O 0.1758(2) 0.3975(2) 0.15465(14) 0.0650(5) Uani 1 1 d .
C8 C -0.1751(3) 0.2471(2) 0.5534(2) 0.0469(5) Uani 1 1 d .
O4 O -0.0440(2) 0.28093(19) 0.75962(14) 0.0635(5) Uani 1 1 d .
C10 C 0.0892(3) 0.2984(2) 0.69658(18) 0.0417(5) Uani 1 1 d .
O2 O -0.32023(19) 0.32031(18) 0.55025(17) 0.0634(5) Uani 1 1 d .
C12 C 0.1491(3) 0.3734(2) 0.27463(19) 0.0451(5) Uani 1 1 d .
C13 C 0.5568(2) 0.3215(2) 0.23527(18) 0.0417(5) Uani 1 1 d .
O3 O -0.1335(2) 0.10877(16) 0.61313(17) 0.0647(5) Uani 1 1 d .
O5 O 0.2315(2) 0.3012(2) 0.74800(14) 0.0671(5) Uani 1 1 d .
C16 C 0.6539(3) 0.3539(3) 0.1170(2) 0.0546(6) Uani 1 1 d .
H16A H 0.6360 0.4471 0.0621 0.065 Uiso 1 1 calc R
C17 C 0.5880(3) 0.1821(2) 0.3153(2) 0.0590(6) Uani 1 1 d .
H17A H 0.5244 0.1581 0.3955 0.071 Uiso 1 1 calc R
C18 C 0.7774(3) 0.2488(3) 0.0796(2) 0.0700(7) Uani 1 1 d .
H18A H 0.8411 0.2718 -0.0007 0.084 Uiso 1 1 calc R
C19 C 0.2222(4) 0.2868(4) 0.8895(2) 0.0843(9) Uani 1 1 d .
H19A H 0.1922 0.3802 0.9029 0.101 Uiso 1 1 calc R
H19B H 0.1325 0.2357 0.9344 0.101 Uiso 1 1 calc R
C20 C -0.2693(5) 0.0453(4) 0.6941(4) 0.1006(11) Uani 1 1 d .
H20A H -0.2247 -0.0548 0.7321 0.151 Uiso 1 1 calc R
H20B H -0.3650 0.0594 0.6406 0.151 Uiso 1 1 calc R
H20C H -0.3087 0.0888 0.7637 0.151 Uiso 1 1 calc R
C21 C 0.8066(4) 0.1124(4) 0.1593(3) 0.0813(8) Uani 1 1 d .
H21A H 0.8903 0.0423 0.1338 0.098 Uiso 1 1 calc R
C23 C 0.7124(4) 0.0783(3) 0.2774(3) 0.0791(8) Uani 1 1 d .
H23A H 0.7323 -0.0151 0.3321 0.095 Uiso 1 1 calc R
C90 C 0.3875(5) 0.2111(4) 0.9426(3) 0.0979(11) Uani 1 1 d .
H90A H 0.3827 0.2026 1.0354 0.147 Uiso 1 1 calc R
H90B H 0.4757 0.2618 0.8973 0.147 Uiso 1 1 calc R
H90C H 0.4151 0.1180 0.9310 0.147 Uiso 1 1 calc R

loop_
_atom_site_aniso_label
_atom_site_aniso_U_11
_atom_site_aniso_U_22
_atom_site_aniso_U_33
_atom_site_aniso_U_23
_atom_site_aniso_U_13
_atom_site_aniso_U_12
N1 0.0375(9) 0.0459(8) 0.0339(8) -0.0147(6) 0.0015(7) -0.0075(7)
C2 0.0348(10) 0.0430(10) 0.0356(9) -0.0169(7) -0.0016(8) -0.0052(8)
C3 0.0351(10) 0.0414(9) 0.0353(9) -0.0159(7) -0.0014(8) -0.0029(8)
C4 0.0355(10) 0.0646(12) 0.0433(10) -0.0247(9) -0.0037(8) -0.0091(9)
C5 0.0442(11) 0.0483(10) 0.0402(10) -0.0135(8) 0.0050(8) -0.0151(8)
C6 0.0349(10) 0.0437(10) 0.0438(10) -0.0200(8) 0.0002(8) -0.0028(8)
O1 0.0623(10) 0.1017(13) 0.0347(8) -0.0239(8) 0.0001(7) -0.0208(9)
C8 0.0402(12) 0.0579(12) 0.0495(11) -0.0274(10) 0.0021(9) -0.0101(9)
O4 0.0515(10) 0.1014(13) 0.0447(8) -0.0319(8) 0.0127(7) -0.0236(9)
C10 0.0391(11) 0.0491(10) 0.0372(10) -0.0174(8) 0.0010(9) -0.0049(8)
O2 0.0359(9) 0.0792(11) 0.0781(11) -0.0317(9) 0.0045(7) -0.0101(8)
C12 0.0430(11) 0.0563(11) 0.0367(10) -0.0183(8) -0.0037(8) -0.0051(9)
C13 0.0355(10) 0.0548(11) 0.0390(10) -0.0176(8) 0.0002(8) -0.0136(8)
O3 0.0571(10) 0.0571(9) 0.0779(11) -0.0188(8) 0.0115(8) -0.0177(7)
O5 0.0503(9) 0.1198(14) 0.0375(8) -0.0305(8) -0.0005(7) -0.0215(9)
C16 0.0424(12) 0.0820(15) 0.0398(10) -0.0182(10) 0.0017(9) -0.0160(11)
C17 0.0560(14) 0.0547(12) 0.0629(13) -0.0183(10) 0.0144(11) -0.0133(10)
C18 0.0448(14) 0.114(2) 0.0542(13) -0.0393(15) 0.0107(11) -0.0104(13)
C19 0.0640(17) 0.154(3) 0.0439(13) -0.0480(16) -0.0032(12) -0.0153(17)
C20 0.090(2) 0.090(2) 0.117(3) -0.0144(18) 0.0301(19) -0.0483(18)
C21 0.0548(16) 0.098(2) 0.101(2) -0.0602(19) 0.0099(15) 0.0000(14)
C23 0.0714(17) 0.0581(15) 0.102(2) -0.0288(14) 0.0125(16) -0.0042(13)
C90 0.119(3) 0.110(2) 0.0581(16) -0.0254(16) -0.0273(18) -0.001(2)

loop_
_atom_type_symbol
_atom_type_description
_atom_type_scat_dispersion_real
_atom_type_scat_dispersion_imag
_atom_type_scat_source
C C 0.0033 0.0016 'International Tables Vol C Tables 4.2.6.8 and 6.1.1.4'
H H 0.0000 0.0000 'International Tables Vol C Tables 4.2.6.8 and 6.1.1.4'
N N 0.0061 0.0033 'International Tables Vol C Tables 4.2.6.8 and 6.1.1.4'
O O 0.0106 0.0060 'International Tables Vol C Tables 4.2.6.8 and 6.1.1.4'

loop_
_geom_angle_atom_site_label_1
_geom_angle_atom_site_label_2
_geom_angle_atom_site_label_3
_geom_angle
C2 N1 C12 122.25(16)
C2 N1 C5 120.45(15)
C12 N1 C5 117.30(15)
C3 C2 N1 122.18(16)
C3 C2 H2A 118.9
N1 C2 H2A 118.9
C2 C3 C6 118.29(16)
C2 C3 C10 120.95(16)
C6 C3 C10 120.64(17)
C6 C4 C12 122.43(17)
C6 C4 H4A 118.8
C12 C4 H4A 118.8
N1 C5 C13 112.85(15)
N1 C5 H5A 109.0
C13 C5 H5A 109.0
N1 C5 H5B 109.0
C13 C5 H5B 109.0
H5A C5 H5B 107.8
C4 C6 C3 119.70(17)
C4 C6 C8 118.77(17)
C3 C6 C8 121.51(17)
O2 C8 O3 125.2(2)
O2 C8 C6 124.13(19)
O3 C8 C6 110.56(17)
O4 C10 O5 123.95(17)
O4 C10 C3 123.61(17)
O5 C10 C3 112.44(16)
O1 C12 N1 119.16(18)
O1 C12 C4 125.69(18)
N1 C12 C4 115.15(16)
C16 C13 C17 118.2(2)
C16 C13 C5 120.20(18)
C17 C13 C5 121.50(18)
C8 O3 C20 116.7(2)
C10 O5 C19 117.35(18)
C13 C16 C18 120.6(2)
C13 C16 H16A 119.7
C18 C16 H16A 119.7
C23 C17 C13 120.7(2)
C23 C17 H17A 119.6
C13 C17 H17A 119.6
C21 C18 C16 120.5(2)
C21 C18 H18A 119.7
C16 C18 H18A 119.7
C90 C19 O5 109.1(2)
C90 C19 H19A 109.9
O5 C19 H19A 109.9
C90 C19 H19B 109.9
O5 C19 H19B 109.9
H19A C19 H19B 108.3
O3 C20 H20A 109.5
O3 C20 H20B 109.5
H20A C20 H20B 109.5
O3 C20 H20C 109.5
H20A C20 H20C 109.5
H20B C20 H20C 109.5
C18 C21 C23 119.8(2)
C18 C21 H21A 120.1
C23 C21 H21A 120.1
C21 C23 C17 120.2(3)
C21 C23 H23A 119.9
C17 C23 H23A 119.9
C19 C90 H90A 109.5
C19 C90 H90B 109.5
H90A C90 H90B 109.5
C19 C90 H90C 109.5
H90A C90 H90C 109.5
H90B C90 H90C 109.5

loop_
_geom_bond_atom_site_label_1
_geom_bond_atom_site_label_2
_geom_bond_distance
N1 C2 1.355(2)
N1 C12 1.410(2)
N1 C5 1.460(2)
C2 C3 1.354(3)
C2 H2A 0.9300
C3 C6 1.431(3)
C3 C10 1.470(2)
C4 C6 1.353(3)
C4 C12 1.428(3)
C4 H4A 0.9300
C5 C13 1.503(3)
C5 H5A 0.9700
C5 H5B 0.9700
C6 C8 1.493(3)
O1 C12 1.223(2)
C8 O2 1.205(3)
C8 O3 1.322(3)
O4 C10 1.198(2)
C10 O5 1.321(2)
C13 C16 1.381(3)
C13 C17 1.382(3)
O3 C20 1.440(3)
O5 C19 1.460(3)
C16 C18 1.383(4)
C16 H16A 0.9300
C17 C23 1.380(4)
C17 H17A 0.9300
C18 C21 1.358(4)
C18 H18A 0.9300
C19 C90 1.429(4)
C19 H19A 0.9700
C19 H19B 0.9700
C20 H20A 0.9600
C20 H20B 0.9600
C20 H20C 0.9600
C21 C23 1.370(4)
C21 H21A 0.9300
C23 H23A 0.9300
C90 H90A 0.9600
C90 H90B 0.9600
C90 H90C 0.9600
